data_4307992
loop_
_publ_author_name
'Matthew A. Gave'
'Christos D. Malliakas'
'David P. Weliky'
'Mercouri G. Kanatzidis'

_publ_section_title
;
Wide Compositional and Structural Diversity in the System Tl/Bi/P/Q (Q = S,
Se) and Observation of Vicinal P-Tl J Coupling in the Solid State
;
_journal_name_full 'Inorganic Chemistry'
_journal_page_first 3632
_journal_page_last 3644
_journal_paper_doi 10.1021/ic062465h
_journal_volume 46
_journal_year 2007
_chemical_formula_sum 'Bi P2 S7 Tl'
_chemical_formula_weight 699.71
_chemical_name_systematic
; 
 ? 
;
_space_group_IT_number 14
_symmetry_cell_setting monoclinic
_symmetry_space_group_name_Hall '-P 2ybc'
_symmetry_space_group_name_H-M 'P 1 21/c 1'
_atom_sites_solution_hydrogens geom
_atom_sites_solution_primary direct
_atom_sites_solution_secondary difmap
_audit_creation_method SHELXL-97
_cell_angle_alpha 90.00
_cell_angle_beta 90.561(3)
_cell_angle_gamma 90.00
_cell_formula_units_Z 4
_cell_length_a 9.5028(17)
_cell_length_b 12.290(2)
_cell_length_c 9.0771(16)
_cell_measurement_temperature 273(2)
_cell_volume 1060.1(3)
_computing_structure_refinement 'SHELXL-97 (Sheldrick, 1997)'
_computing_structure_solution 'SHELXS-97 (Sheldrick, 1990)'
_diffrn_ambient_temperature 273(2)
_diffrn_measured_fraction_theta_full 0.999
_diffrn_measured_fraction_theta_max 0.999
_diffrn_radiation_monochromator graphite
_diffrn_radiation_source 'fine-focus sealed tube'
_diffrn_radiation_type MoK\a
_diffrn_radiation_wavelength 0.71073
_diffrn_reflns_av_R_equivalents 0.0444
_diffrn_reflns_av_sigmaI/netI 0.0294
_diffrn_reflns_limit_h_max 10
_diffrn_reflns_limit_h_min -10
_diffrn_reflns_limit_k_max 13
_diffrn_reflns_limit_k_min -13
_diffrn_reflns_limit_l_max 10
_diffrn_reflns_limit_l_min -10
_diffrn_reflns_number 8406
_diffrn_reflns_theta_full 23.28
_diffrn_reflns_theta_max 23.28
_diffrn_reflns_theta_min 2.14
_exptl_absorpt_coefficient_mu 33.374
_exptl_crystal_density_diffrn 4.384
_exptl_crystal_density_method 'not measured'
_exptl_crystal_F_000 1224
_refine_diff_density_max 0.625
_refine_diff_density_min -0.712
_refine_diff_density_rms 0.157
_refine_ls_extinction_coef 0.00031(6)
_refine_ls_extinction_expression Fc^*^=kFc[1+0.001xFc^2^\l^3^/sin(2\q)]^-1/4^
_refine_ls_extinction_method SHELXL
_refine_ls_goodness_of_fit_ref 1.020
_refine_ls_hydrogen_treatment mixed
_refine_ls_matrix_type full
_refine_ls_number_parameters 101
_refine_ls_number_reflns 1522
_refine_ls_number_restraints 0
_refine_ls_restrained_S_all 1.020
_refine_ls_R_factor_all 0.0256
_refine_ls_R_factor_gt 0.0197
_refine_ls_shift/su_max 0.001
_refine_ls_shift/su_mean 0.000
_refine_ls_structure_factor_coef Fsqd
_refine_ls_weighting_details 'calc w=1/[\s^2^(Fo^2^)+(0.0157P)^2^+1.6938P] where P=(Fo^2^+2Fc^2^)/3'
_refine_ls_weighting_scheme calc
_refine_ls_wR_factor_gt 0.0400
_refine_ls_wR_factor_ref 0.0417
_reflns_number_gt 1355
_reflns_number_total 1522
_reflns_threshold_expression >2sigma(I)
_cod_data_source_file ic062465hsi20061222_051650.cif
_cod_data_source_block p21_c
_cod_original_cell_volume 1060.0(3)
_cod_database_code 4307992

loop_
_symmetry_equiv_pos_as_xyz
'x, y, z'
'-x, y+1/2, -z+1/2'
'-x, -y, -z'
'x, -y-1/2, z-1/2'

loop_
_atom_site_label
_atom_site_type_symbol
_atom_site_fract_x
_atom_site_fract_y
_atom_site_fract_z
_atom_site_U_iso_or_equiv
_atom_site_adp_type
_atom_site_occupancy
_atom_site_symmetry_multiplicity
_atom_site_calc_flag
_atom_site_refinement_flags
_atom_site_disorder_assembly
_atom_site_disorder_group
Bi Bi 0.34115(3) 0.36215(2) 0.11993(3) 0.02165(11) Uani 1 1 d . . .
Tl Tl 0.88134(4) 0.18962(3) 0.37705(3) 0.03616(13) Uani 1 1 d . . .
P1 P 0.77821(19) 0.60278(14) 0.51924(18) 0.0142(4) Uani 1 1 d . . .
P2 P 0.68077(19) 0.46304(14) 0.20056(18) 0.0138(4) Uani 1 1 d . . .
S1 S 0.1160(2) 0.20587(14) 0.11280(19) 0.0208(4) Uani 1 1 d . . .
S2 S 0.1211(2) 0.44540(15) 0.29382(18) 0.0209(4) Uani 1 1 d . . .
S3 S 0.40837(19) 0.17176(14) -0.06973(19) 0.0193(4) Uani 1 1 d . . .
S4 S 0.7526(2) 0.44751(14) 0.42121(17) 0.0187(4) Uani 1 1 d . . .
S5 S 0.5061(2) 0.55628(14) 0.18681(19) 0.0200(4) Uani 1 1 d . . .
S6 S 0.16401(19) 0.47116(15) -0.07552(18) 0.0202(4) Uani 1 1 d . . .
S7 S 0.65144(19) 0.30576(14) 0.14855(19) 0.0191(4) Uani 1 1 d . . .

loop_
_atom_site_aniso_label
_atom_site_aniso_U_11
_atom_site_aniso_U_22
_atom_site_aniso_U_33
_atom_site_aniso_U_23
_atom_site_aniso_U_13
_atom_site_aniso_U_12
Bi 0.02152(19) 0.02077(18) 0.02266(17) -0.00026(12) -0.00066(12) -0.00025(13)
Tl 0.0388(2) 0.0352(2) 0.0345(2) 0.00626(14) 0.00260(16) 0.00702(16)
P1 0.0182(11) 0.0137(9) 0.0108(9) -0.0001(7) 0.0004(8) 0.0011(8)
P2 0.0156(10) 0.0147(9) 0.0110(9) 0.0005(7) -0.0014(8) -0.0022(8)
S1 0.0231(11) 0.0171(10) 0.0223(10) -0.0020(8) 0.0076(8) -0.0012(8)
S2 0.0235(11) 0.0247(10) 0.0143(9) -0.0013(8) -0.0028(8) 0.0085(8)
S3 0.0181(10) 0.0205(10) 0.0193(9) -0.0049(8) 0.0036(8) -0.0051(8)
S4 0.0293(12) 0.0149(9) 0.0119(9) -0.0009(7) -0.0019(8) -0.0007(8)
S5 0.0230(11) 0.0158(10) 0.0210(10) -0.0010(8) -0.0033(8) 0.0025(8)
S6 0.0178(11) 0.0273(11) 0.0156(9) 0.0045(8) -0.0001(8) -0.0053(8)
S7 0.0192(11) 0.0148(10) 0.0233(10) -0.0034(7) -0.0001(8) -0.0004(8)

loop_
_atom_type_symbol
_atom_type_description
_atom_type_scat_dispersion_real
_atom_type_scat_dispersion_imag
_atom_type_scat_source
P P 0.1023 0.0942 'International Tables Vol C Tables 4.2.6.8 and 6.1.1.4'
S S 0.1246 0.1234 'International Tables Vol C Tables 4.2.6.8 and 6.1.1.4'
Tl Tl -2.8358 9.6688 'International Tables Vol C Tables 4.2.6.8 and 6.1.1.4'
Bi Bi -4.1077 10.2566 'International Tables Vol C Tables 4.2.6.8 and 6.1.1.4'

loop_
_geom_angle_atom_site_label_1
_geom_angle_atom_site_label_2
_geom_angle_atom_site_label_3
_geom_angle
_geom_angle_site_symmetry_1
_geom_angle_site_symmetry_3
_geom_angle_publ_flag
S6 Bi S2 74.63(5) . . ?
S6 Bi S1 82.05(5) . . ?
S2 Bi S1 72.53(5) . . ?
S6 Bi S3 144.34(5) . 4_566 ?
S2 Bi S3 70.59(5) . 4_566 ?
S1 Bi S3 94.72(5) . 4_566 ?
S6 Bi S5 93.42(5) . . ?
S2 Bi S5 89.24(5) . . ?
S1 Bi S5 161.77(5) . . ?
S3 Bi S5 78.65(5) 4_566 . ?
S6 Bi S3 98.15(5) . . ?
S2 Bi S3 140.53(5) . . ?
S1 Bi S3 68.03(5) . . ?
S3 Bi S3 113.61(4) 4_566 . ?
S5 Bi S3 130.19(5) . . ?
S6 Bi S7 138.27(5) . . ?
S2 Bi S7 139.31(5) . . ?
S1 Bi S7 124.82(5) . . ?
S3 Bi S7 71.41(5) 4_566 . ?
S5 Bi S7 69.47(5) . . ?
S3 Bi S7 69.92(5) . . ?
S6 Bi Tl 45.41(4) . 2_655 ?
S2 Bi Tl 47.85(4) . 2_655 ?
S1 Bi Tl 104.21(4) . 2_655 ?
S3 Bi Tl 102.62(4) 4_566 2_655 ?
S5 Bi Tl 61.55(4) . 2_655 ?
S3 Bi Tl 143.27(4) . 2_655 ?
S7 Bi Tl 130.73(3) . 2_655 ?
S6 Bi Tl 41.03(4) . 4_465 ?
S2 Bi Tl 68.77(4) . 4_465 ?
S1 Bi Tl 41.03(4) . 4_465 ?
S3 Bi Tl 126.93(4) 4_566 4_465 ?
S5 Bi Tl 132.30(4) . 4_465 ?
S3 Bi Tl 80.43(4) . 4_465 ?
S7 Bi Tl 150.07(3) . 4_465 ?
Tl Bi Tl 72.895(11) 2_655 4_465 ?
S6 Bi Tl 88.72(4) . 1_455 ?
S2 Bi Tl 45.16(4) . 1_455 ?
S1 Bi Tl 31.07(3) . 1_455 ?
S3 Bi Tl 72.35(4) 4_566 1_455 ?
S5 Bi Tl 131.78(4) . 1_455 ?
S3 Bi Tl 96.91(4) . 1_455 ?
S7 Bi Tl 131.41(3) . 1_455 ?
Tl Bi Tl 88.091(12) 2_655 1_455 ?
Tl Bi Tl 54.856(11) 4_465 1_455 ?
S6 Bi Tl 110.66(4) . 4_565 ?
S2 Bi Tl 160.16(4) . 4_565 ?
S1 Bi Tl 126.55(4) . 4_565 ?
S3 Bi Tl 99.79(4) 4_566 4_565 ?
S5 Bi Tl 71.59(4) . 4_565 ?
S3 Bi Tl 58.97(3) . 4_565 ?
S7 Bi Tl 28.55(3) . 4_565 ?
Tl Bi Tl 121.808(8) 2_655 4_565 ?
Tl Bi Tl 128.185(14) 4_465 4_565 ?
Tl Bi Tl 150.064(9) 1_455 4_565 ?
S6 Bi Tl 158.25(4) . . ?
S2 Bi Tl 123.06(4) . . ?
S1 Bi Tl 113.95(4) . . ?
S3 Bi Tl 52.77(4) 4_566 . ?
S5 Bi Tl 75.65(4) . . ?
S3 Bi Tl 76.11(4) . . ?
S7 Bi Tl 20.08(3) . . ?
Tl Bi Tl 134.916(8) 2_655 . ?
Tl Bi Tl 151.795(8) 4_465 . ?
Tl Bi Tl 112.652(14) 1_455 . ?
Tl Bi Tl 48.282(10) 4_565 . ?
S6 Tl S1 123.04(4) 2_645 1_655 ?
S6 Tl S7 60.76(4) 2_645 4_566 ?
S1 Tl S7 175.34(4) 1_655 4_566 ?
S6 Tl S7 127.50(5) 2_645 . ?
S1 Tl S7 88.00(5) 1_655 . ?
S7 Tl S7 91.30(5) 4_566 . ?
S6 Tl S1 93.08(4) 2_645 4_666 ?
S1 Tl S1 89.46(5) 1_655 4_666 ?
S7 Tl S1 87.58(5) 4_566 4_666 ?
S7 Tl S1 131.87(4) . 4_666 ?
S6 Tl S6 63.59(5) 2_645 4_666 ?
S1 Tl S6 65.36(4) 1_655 4_666 ?
S7 Tl S6 116.58(4) 4_566 4_666 ?
S7 Tl S6 148.59(4) . 4_666 ?
S1 Tl S6 67.37(4) 4_666 4_666 ?
S6 Tl S2 61.47(4) 2_645 2_645 ?
S1 Tl S2 73.83(4) 1_655 2_645 ?
S7 Tl S2 110.82(4) 4_566 2_645 ?
S7 Tl S2 95.37(4) . 2_645 ?
S1 Tl S2 129.70(5) 4_666 2_645 ?
S6 Tl S2 62.50(4) 4_666 2_645 ?
S6 Tl S4 130.38(4) 2_645 . ?
S1 Tl S4 105.92(4) 1_655 . ?
S7 Tl S4 69.97(4) 4_566 . ?
S7 Tl S4 56.03(4) . . ?
S1 Tl S4 78.79(4) 4_666 . ?
S6 Tl S4 144.70(5) 4_666 . ?
S2 Tl S4 151.12(4) 2_645 . ?
S6 Tl S2 146.89(4) 2_645 1_655 ?
S1 Tl S2 54.44(4) 1_655 1_655 ?
S7 Tl S2 120.91(4) 4_566 1_655 ?
S7 Tl S2 85.18(4) . 1_655 ?
S1 Tl S2 55.52(4) 4_666 1_655 ?
S6 Tl S2 91.74(4) 4_666 1_655 ?
S2 Tl S2 128.253(17) 2_645 1_655 ?
S4 Tl S2 59.62(4) . 1_655 ?
S1 P1 S3 108.31(11) 2_655 2_655 ?
S1 P1 S2 116.52(12) 2_655 3_666 ?
S3 P1 S2 109.89(10) 2_655 3_666 ?
S1 P1 S4 111.82(10) 2_655 . ?
S3 P1 S4 112.05(11) 2_655 . ?
S2 P1 S4 98.04(10) 3_666 . ?
S1 P1 Tl 50.79(7) 2_655 3_766 ?
S3 P1 Tl 111.59(8) 2_655 3_766 ?
S2 P1 Tl 68.63(7) 3_666 3_766 ?
S4 P1 Tl 136.31(9) . 3_766 ?
S1 P1 Tl 138.66(9) 2_655 4_566 ?
S3 P1 Tl 108.97(8) 2_655 4_566 ?
S2 P1 Tl 31.55(6) 3_666 4_566 ?
S4 P1 Tl 69.02(6) . 4_566 ?
Tl P1 Tl 98.43(3) 3_766 4_566 ?
S1 P1 Tl 26.55(6) 2_655 2_755 ?
S3 P1 Tl 130.66(8) 2_655 2_755 ?
S2 P1 Tl 111.27(8) 3_666 2_755 ?
S4 P1 Tl 87.84(7) . 2_755 ?
Tl P1 Tl 61.91(3) 3_766 2_755 ?
Tl P1 Tl 120.36(4) 4_566 2_755 ?
S1 P1 Tl 111.11(8) 2_655 . ?
S3 P1 Tl 128.15(8) 2_655 . ?
S2 P1 Tl 80.69(7) 3_666 . ?
S4 P1 Tl 20.16(6) . . ?
Tl P1 Tl 119.17(4) 3_766 . ?
Tl P1 Tl 55.26(2) 4_566 . ?
Tl P1 Tl 84.66(3) 2_755 . ?
S7 P2 S5 114.80(11) . . ?
S7 P2 S6 110.52(11) . 3_665 ?
S5 P2 S6 109.84(11) . 3_665 ?
S7 P2 S4 100.26(10) . . ?
S5 P2 S4 111.50(10) . . ?
S6 P2 S4 109.53(11) 3_665 . ?
S7 P2 Tl 55.95(6) . 4_565 ?
S5 P2 Tl 128.33(8) . 4_565 ?
S6 P2 Tl 54.71(7) 3_665 4_565 ?
S4 P2 Tl 120.15(8) . 4_565 ?
S7 P2 Tl 51.49(7) . . ?
S5 P2 Tl 148.44(9) . . ?
S6 P2 Tl 101.71(8) 3_665 . ?
S4 P2 Tl 54.76(6) . . ?
Tl P2 Tl 71.58(3) 4_565 . ?
S7 P2 Tl 127.52(8) . 2_755 ?
S5 P2 Tl 110.82(8) . 2_755 ?
S6 P2 Tl 26.30(6) 3_665 2_755 ?
S4 P2 Tl 85.61(7) . 2_755 ?
Tl P2 Tl 75.92(3) 4_565 2_755 ?
Tl P2 Tl 97.08(4) . 2_755 ?
P1 S1 Bi 93.32(8) 2_645 . ?
P1 S1 Tl 137.57(9) 2_645 1_455 ?
Bi S1 Tl 122.18(6) . 1_455 ?
P1 S1 Tl 101.22(8) 2_645 4_465 ?
Bi S1 Tl 104.48(5) . 4_465 ?
Tl S1 Tl 92.14(5) 1_455 4_465 ?
P1 S2 Bi 90.93(8) 3_666 . ?
P1 S2 Tl 130.14(9) 3_666 2_655 ?
Bi S2 Tl 93.85(5) . 2_655 ?
P1 S2 Tl 82.89(7) 3_666 1_455 ?
Bi S2 Tl 104.46(5) . 1_455 ?
Tl S2 Tl 142.32(5) 2_655 1_455 ?
P1 S2 Tl 142.32(9) 3_666 4_465 ?
Bi S2 Tl 77.17(4) . 4_465 ?
Tl S2 Tl 86.73(4) 2_655 4_465 ?
Tl S2 Tl 66.29(3) 1_455 4_465 ?
P1 S2 Tl 77.51(7) 3_666 3_666 ?
Bi S2 Tl 128.22(5) . 3_666 ?
Tl S2 Tl 60.99(3) 2_655 3_666 ?
Tl S2 Tl 123.32(4) 1_455 3_666 ?
Tl S2 Tl 137.33(4) 4_465 3_666 ?
P1 S3 Bi 88.55(8) 2_645 4_565 ?
P1 S3 Bi 90.28(8) 2_645 . ?
Bi S3 Bi 128.71(7) 4_565 . ?
P1 S3 Tl 171.27(9) 2_645 4_565 ?
Bi S3 Tl 98.57(4) 4_565 4_565 ?
Bi S3 Tl 89.18(4) . 4_565 ?
P1 S3 Tl 47.66(7) 2_645 4_465 ?
Bi S3 Tl 76.12(4) 4_565 4_465 ?
Bi S3 Tl 65.98(3) . 4_465 ?
Tl S3 Tl 139.03(4) 4_565 4_465 ?
P2 S4 P1 110.53(10) . . ?
P2 S4 Tl 94.87(7) . . ?
P1 S4 Tl 147.52(9) . . ?
P2 S4 Tl 163.62(8) . 4_566 ?
P1 S4 Tl 85.64(6) . 4_566 ?
Tl S4 Tl 71.06(3) . 4_566 ?
P2 S4 Tl 71.07(7) . 2_755 ?
P1 S4 Tl 68.78(6) . 2_755 ?
Tl S4 Tl 102.79(4) . 2_755 ?
Tl S4 Tl 119.30(4) 4_566 2_755 ?
P2 S4 Tl 39.91(6) . 4_565 ?
P1 S4 Tl 129.98(7) . 4_565 ?
Tl S4 Tl 61.11(3) . 4_565 ?
Tl S4 Tl 130.41(4) 4_566 4_565 ?
Tl S4 Tl 63.44(2) 2_755 4_565 ?
P2 S5 Bi 89.34(8) . . ?
P2 S5 Tl 168.46(9) . 2_655 ?
Bi S5 Tl 79.38(4) . 2_655 ?
P2 S5 Tl 34.84(6) . 4_565 ?
Bi S5 Tl 78.05(4) . 4_565 ?
Tl S5 Tl 137.97(4) 2_655 4_565 ?
P2 S6 Bi 96.30(8) 3_665 . ?
P2 S6 Tl 94.66(8) 3_665 2_655 ?
Bi S6 Tl 97.28(5) . 2_655 ?
P2 S6 Tl 138.12(9) 3_665 4_465 ?
Bi S6 Tl 106.08(5) . 4_465 ?
Tl S6 Tl 116.41(5) 2_655 4_465 ?
P2 S6 Tl 54.79(7) 3_665 3_665 ?
Bi S6 Tl 143.09(5) . 3_665 ?
Tl S6 Tl 66.76(3) 2_655 3_665 ?
Tl S6 Tl 110.83(4) 4_465 3_665 ?
P2 S7 Bi 86.15(8) . . ?
P2 S7 Tl 93.86(8) . 4_565 ?
Bi S7 Tl 125.43(6) . 4_565 ?
P2 S7 Tl 100.25(8) . . ?
Bi S7 Tl 141.61(6) . . ?
Tl S7 Tl 92.15(5) 4_565 . ?

loop_
_geom_bond_atom_site_label_1
_geom_bond_atom_site_label_2
_geom_bond_distance
_geom_bond_site_symmetry_2
_geom_bond_publ_flag
Bi S6 2.7780(18) . ?
Bi S2 2.8238(18) . ?
Bi S1 2.8752(19) . ?
Bi S3 2.9124(18) 4_566 ?
Bi S5 2.9156(18) . ?
Bi S3 2.9778(18) . ?
Bi S7 3.0376(19) . ?
Bi Tl 4.5463(8) 2_655 ?
Bi Tl 4.9162(8) 4_465 ?
Bi Tl 5.4070(8) 1_455 ?
Bi Tl 5.6424(10) 4_565 ?
Bi Tl 6.0049(9) . ?
Tl S6 3.2640(19) 2_645 ?
Tl S1 3.2973(18) 1_655 ?
Tl S7 3.3099(18) 4_566 ?
Tl S7 3.3202(19) . ?
Tl S1 3.3330(19) 4_666 ?
Tl S6 3.3589(19) 4_666 ?
Tl S2 3.3784(19) 2_645 ?
Tl S4 3.4224(18) . ?
Tl S2 3.960(2) 1_655 ?
P1 S1 2.019(2) 2_655 ?
P1 S3 2.022(3) 2_655 ?
P1 S2 2.028(2) 3_666 ?
P1 S4 2.118(2) . ?
P1 Tl 4.2194(19) 3_766 ?
P1 Tl 4.9355(18) 4_566 ?
P1 Tl 4.9773(18) 2_755 ?
P2 S7 2.009(2) . ?
P2 S5 2.019(3) . ?
P2 S6 2.037(2) 3_665 ?
P2 S4 2.118(2) . ?
P2 Tl 3.9856(18) 4_565 ?
P2 Tl 5.0618(19) 2_755 ?
S1 P1 2.019(2) 2_645 ?
S1 Tl 3.2973(18) 1_455 ?
S1 Tl 3.3330(19) 4_465 ?
S2 P1 2.028(2) 3_666 ?
S2 Tl 3.3784(19) 2_655 ?
S2 Tl 3.960(2) 1_455 ?
S2 Tl 4.6999(19) 4_465 ?
S2 Tl 5.3896(19) 3_666 ?
S3 P1 2.022(3) 2_645 ?
S3 Bi 2.9124(18) 4_565 ?
S3 Tl 4.8352(19) 4_565 ?
S3 Tl 5.308(2) 4_465 ?
S4 Tl 4.6215(18) 4_566 ?
S4 Tl 5.3355(19) 2_755 ?
S4 Tl 5.3715(18) 4_565 ?
S5 Tl 4.067(2) 2_655 ?
S5 Tl 5.4723(19) 4_565 ?
S6 P2 2.037(2) 3_665 ?
S6 Tl 3.2640(19) 2_655 ?
S6 Tl 3.3589(19) 4_465 ?
S6 Tl 5.0035(19) 3_665 ?
S7 Tl 3.3098(18) 4_565 ?
